data_2222821
loop_
_publ_author_name
'von Eschwege, Karel G.'
'Muller, Alfred'

_publ_section_title
;
 2,3-Bis(3-fluorophenyl)tetrazolium-5-thiolate
;
_journal_coeditor_code NG2610
_journal_issue 8
_journal_name_full 'Acta Crystallographica Section E'
_journal_page_first o1864
_journal_paper_doi 10.1107/S1600536809026683
_journal_volume 65
_journal_year 2009
_chemical_formula_moiety 'C13 H8 F2 N4 S'
_chemical_formula_sum 'C13 H8 F2 N4 S'
_chemical_formula_weight 290.29
_chemical_name_systematic
;
2,3-Bis(3-fluorophenyl)tetrazolium-5-thiolate
;
_space_group_IT_number 15
_symmetry_cell_setting monoclinic
_symmetry_space_group_name_Hall '-C 2yc'
_symmetry_space_group_name_H-M 'C 1 2/c 1'
_atom_sites_solution_hydrogens geom
_atom_sites_solution_primary direct
_atom_sites_solution_secondary difmap
_audit_creation_method 'WinGX routine CIF_UPDATE'
_cell_angle_alpha 90
_cell_angle_beta 92.93(3)
_cell_angle_gamma 90
_cell_formula_units_Z 4
_cell_length_a 14.500(3)
_cell_length_b 12.656(3)
_cell_length_c 6.9066(14)
_cell_measurement_reflns_used 1712
_cell_measurement_temperature 100(2)
_cell_measurement_theta_max 28.15
_cell_measurement_theta_min 2.81
_cell_volume 1265.8(5)
_computing_cell_refinement 'SAINT-Plus (Bruker, 2004)'
_computing_data_collection 'APEX2 (Bruker, 2005)'
_computing_data_reduction 'SAINT-Plus (Bruker, 2004)'
_computing_molecular_graphics 'DIAMOND (Brandenburg & Putz, 2005)'
_computing_publication_material 'WinGX (Farrugia, 1999)'
_computing_structure_refinement 'SHELXL97 (Sheldrick, 2008)'
_computing_structure_solution 'SIR97 (Altomare <i>et al.</i>,  1999)'
_diffrn_ambient_temperature 100(2)
_diffrn_detector_area_resol_mean 8.4
_diffrn_measured_fraction_theta_full 0.989
_diffrn_measured_fraction_theta_max 0.989
_diffrn_measurement_device_type 'Bruker X8 APEXII 4K Kappa CCD'
_diffrn_measurement_method '\f and \w'
_diffrn_radiation_monochromator graphite
_diffrn_radiation_type MoK\a
_diffrn_radiation_wavelength 0.71073
_diffrn_reflns_limit_h_max 19
_diffrn_reflns_limit_h_min -19
_diffrn_reflns_limit_k_max 16
_diffrn_reflns_limit_k_min 0
_diffrn_reflns_limit_l_max 9
_diffrn_reflns_limit_l_min 0
_diffrn_reflns_number 1562
_diffrn_reflns_theta_full 28.36
_diffrn_reflns_theta_max 28.36
_diffrn_reflns_theta_min 2.14
_diffrn_standards_decay_% 0
_diffrn_standards_interval_count 0
_diffrn_standards_interval_time 0
_diffrn_standards_number 0
_exptl_absorpt_coefficient_mu 0.274
_exptl_absorpt_correction_T_max 0.9705
_exptl_absorpt_correction_T_min 0.9149
_exptl_absorpt_correction_type multi-scan
_exptl_absorpt_process_details '(TWINABS; Bruker, 2008)'
_exptl_crystal_colour red
_exptl_crystal_density_diffrn 1.523
_exptl_crystal_density_method 'not measured'
_exptl_crystal_description needle
_exptl_crystal_F_000 592
_exptl_crystal_size_max 0.33
_exptl_crystal_size_mid 0.11
_exptl_crystal_size_min 0.11
_refine_diff_density_max 0.324
_refine_diff_density_min -0.226
_refine_ls_extinction_method none
_refine_ls_goodness_of_fit_ref 1.07
_refine_ls_hydrogen_treatment constr
_refine_ls_matrix_type full
_refine_ls_number_parameters 93
_refine_ls_number_reflns 1562
_refine_ls_number_restraints 0
_refine_ls_restrained_S_all 1.07
_refine_ls_R_factor_all 0.0455
_refine_ls_R_factor_gt 0.0384
_refine_ls_shift/su_max 0
_refine_ls_shift/su_mean 0
_refine_ls_structure_factor_coef Fsqd
_refine_ls_weighting_details 'calc w=1/[\s^2^(Fo^2^)+(0.0484P)^2^+0.809P] where P=(Fo^2^+2Fc^2^)/3'
_refine_ls_weighting_scheme calc
_refine_ls_wR_factor_ref 0.1005
_reflns_number_gt 1360
_reflns_number_total 1562
_reflns_threshold_expression I>2\s(I)
_cod_data_source_file ng2610.cif
_cod_data_source_block I
_cod_original_sg_symbol_H-M 'C 2/c'
_cod_database_code 2222821
_cod_database_fobs_code 2222821

loop_
_symmetry_equiv_pos_as_xyz
'x, y, z'
'-x, y, -z+1/2'
'x+1/2, y+1/2, z'
'-x+1/2, y+1/2, -z+1/2'
'-x, -y, -z'
'x, -y, z-1/2'
'-x+1/2, -y+1/2, -z'
'x+1/2, -y+1/2, z-1/2'

loop_
_atom_site_type_symbol
_atom_site_label
_atom_site_fract_x
_atom_site_fract_y
_atom_site_fract_z
_atom_site_U_iso_or_equiv
_atom_site_adp_type
_atom_site_calc_flag
_atom_site_refinement_flags
_atom_site_occupancy
_atom_site_disorder_assembly
_atom_site_disorder_group
S S 0 0.63767(5) 0.25 0.01916(16) Uani d S 1 . .
N N1 0.07681(9) 0.44217(11) 0.27936(18) 0.0170(3) Uani d . 1 . .
N N2 0.04565(8) 0.34445(11) 0.26789(18) 0.0156(3) Uani d . 1 . .
F F 0.10346(9) 0.01182(11) 0.57483(18) 0.0443(4) Uani d . 1 . .
C C1 0 0.50409(18) 0.25 0.0158(4) Uani d S 1 . .
C C2 0.10317(10) 0.25414(13) 0.3084(2) 0.0179(3) Uani d . 1 . .
C C3 0.07274(12) 0.17451(14) 0.4266(2) 0.0212(4) Uani d . 1 . .
H H3 0.0134 0.1766 0.4786 0.025 Uiso calc R 1 . .
C C4 0.13285(14) 0.09224(16) 0.4647(3) 0.0284(4) Uani d . 1 . .
C C5 0.22040(14) 0.08883(16) 0.3976(3) 0.0321(5) Uani d . 1 . .
H H5 0.2606 0.0316 0.4304 0.039 Uiso calc R 1 . .
C C6 0.24883(12) 0.17000(16) 0.2820(3) 0.0310(4) Uani d . 1 . .
H H6 0.3092 0.1687 0.2346 0.037 Uiso calc R 1 . .
C C7 0.18989(11) 0.25393(15) 0.2339(2) 0.0243(4) Uani d . 1 . .
H H7 0.2087 0.3094 0.1522 0.029 Uiso calc R 1 . .

loop_
_atom_site_aniso_label
_atom_site_aniso_U_11
_atom_site_aniso_U_22
_atom_site_aniso_U_33
_atom_site_aniso_U_12
_atom_site_aniso_U_13
_atom_site_aniso_U_23
S 0.0192(3) 0.0169(3) 0.0216(3) 0 0.00337(19) 0
N1 0.0156(6) 0.0179(7) 0.0174(6) -0.0005(5) 0.0011(4) -0.0009(5)
N2 0.0111(6) 0.0197(7) 0.0158(6) -0.0011(5) 0.0000(4) -0.0007(5)
F 0.0556(8) 0.0311(8) 0.0447(7) 0.0079(6) -0.0118(6) 0.0152(5)
C1 0.0159(10) 0.0193(11) 0.0123(9) 0 0.0025(7) 0
C2 0.0142(7) 0.0195(8) 0.0193(7) 0.0017(6) -0.0046(5) -0.0042(6)
C3 0.0209(8) 0.0219(9) 0.0199(8) 0.0016(7) -0.0062(6) -0.0019(6)
C4 0.0329(11) 0.0239(10) 0.0268(9) 0.0044(8) -0.0121(7) -0.0001(7)
C5 0.0283(10) 0.0281(11) 0.0379(10) 0.0139(8) -0.0175(7) -0.0120(8)
C6 0.0165(8) 0.0369(11) 0.0388(10) 0.0066(7) -0.0067(7) -0.0182(8)
C7 0.0165(8) 0.0281(10) 0.0281(9) 0.0001(6) -0.0006(6) -0.0085(7)

loop_
_atom_type_symbol
_atom_type_description
_atom_type_scat_dispersion_real
_atom_type_scat_dispersion_imag
_atom_type_scat_source
C C 0.0033 0.0016 'International Tables Vol C Tables 4.2.6.8 and 6.1.1.4'
H H 0 0 'International Tables Vol C Tables 4.2.6.8 and 6.1.1.4'
N N 0.0061 0.0033 'International Tables Vol C Tables 4.2.6.8 and 6.1.1.4'
F F 0.0171 0.0103 'International Tables Vol C Tables 4.2.6.8 and 6.1.1.4'
S S 0.1246 0.1234 'International Tables Vol C Tables 4.2.6.8 and 6.1.1.4'

loop_
_geom_angle_atom_site_label_1
_geom_angle_atom_site_label_2
_geom_angle_atom_site_label_3
_geom_angle_site_symmetry_1
_geom_angle_site_symmetry_3
_geom_angle
_geom_angle_publ_flag
N2 N1 C1 . . 104.75(13) ?
N1 N2 N2 . 2 110.19(8) ?
N1 N2 C2 . . 122.82(12) ?
N2 N2 C2 2 . 126.72(8) ?
N1 C1 N1 2 . 110.1(2) ?
N1 C1 S 2 . 124.94(10) ?
N1 C1 S . . 124.94(10) ?
C7 C2 C3 . . 122.81(16) ?
C7 C2 N2 . . 117.37(15) ?
C3 C2 N2 . . 119.74(14) ?
C4 C3 C2 . . 116.54(17) ?
C4 C3 H3 . . 121.7 ?
C2 C3 H3 . . 121.7 ?
F C4 C5 . . 119.28(18) ?
F C4 C3 . . 117.58(18) ?
C5 C4 C3 . . 123.14(19) ?
C4 C5 C6 . . 118.76(18) ?
C4 C5 H5 . . 120.6 ?
C6 C5 H5 . . 120.6 ?
C5 C6 C7 . . 120.60(17) ?
C5 C6 H6 . . 119.7 ?
C7 C6 H6 . . 119.7 ?
C2 C7 C6 . . 118.11(18) ?
C2 C7 H7 . . 120.9 ?
C6 C7 H7 . . 120.9 ?

loop_
_geom_bond_atom_site_label_1
_geom_bond_atom_site_label_2
_geom_bond_site_symmetry_2
_geom_bond_distance
_geom_bond_publ_flag
S C1 . 1.691(2) ?
N1 N2 . 1.3177(18) ?
N1 C1 . 1.3685(18) ?
N2 N2 2 1.334(2) ?
N2 C2 . 1.434(2) ?
F C4 . 1.352(2) ?
C1 N1 2 1.3685(18) ?
C2 C7 . 1.383(2) ?
C2 C3 . 1.383(2) ?
C3 C4 . 1.375(3) ?
C3 H3 . 0.95 ?
C4 C5 . 1.374(3) ?
C5 C6 . 1.377(3) ?
C5 H5 . 0.95 ?
C6 C7 . 1.393(3) ?
C6 H6 . 0.95 ?
C7 H7 . 0.95 ?

loop_
_geom_hbond_atom_site_label_D
_geom_hbond_atom_site_label_H
_geom_hbond_atom_site_label_A
_geom_hbond_site_symmetry_A
_geom_hbond_distance_DH
_geom_hbond_distance_HA
_geom_hbond_distance_DA
_geom_hbond_angle_DHA
C6 H6 S 3_545 0.95 2.79 3.6828(19) 156.6

loop_
_geom_torsion_atom_site_label_1
_geom_torsion_atom_site_label_2
_geom_torsion_atom_site_label_3
_geom_torsion_atom_site_label_4
_geom_torsion_site_symmetry_1
_geom_torsion_site_symmetry_2
_geom_torsion_site_symmetry_3
_geom_torsion_site_symmetry_4
_geom_torsion
_geom_torsion_publ_flag
C1 N1 N2 N2 . . . 2 0.36(17) ?
C1 N1 N2 C2 . . . . -173.99(11) ?
N2 N1 C1 N1 . . . 2 -0.14(7) ?
N2 N1 C1 S . . . . 179.86(7) ?
N1 N2 C2 C7 . . . . -43.6(2) ?
N2 N2 C2 C7 2 . . . 143.01(18) ?
N1 N2 C2 C3 . . . . 133.08(15) ?
N2 N2 C2 C3 2 . . . -40.3(2) ?
C7 C2 C3 C4 . . . . -1.2(2) ?
N2 C2 C3 C4 . . . . -177.74(14) ?
C2 C3 C4 F . . . . -177.94(14) ?
C2 C3 C4 C5 . . . . 2.5(3) ?
F C4 C5 C6 . . . . 178.54(16) ?
C3 C4 C5 C6 . . . . -1.9(3) ?
C4 C5 C6 C7 . . . . 0.0(3) ?
C3 C2 C7 C6 . . . . -0.5(2) ?
N2 C2 C7 C6 . . . . 176.04(14) ?
C5 C6 C7 C2 . . . . 1.2(2) ?
